data_4303103
loop_
_publ_author_name
'Ali Barandov'
'Ulrich Abram'

_publ_contact_author
;
      Ulrich Abram
      Free University of Berlin     
      Institute of Chemistry             
      Fabeckstrasse 34-36                     
      D-14195 Berlin         
      Germany                          
;
_publ_contact_author_email abram@chemie.fu-berlin.de
_publ_contact_author_fax '0049 (0)30 838 52676'
_publ_contact_author_phone '0049 (0)30 838 54002'
_publ_section_title
;
Rhenium(V) Complexes with Pentadentate P,N,O Ligands
;
_journal_name_full 'Inorganic Chemistry'
_journal_page_first 8072
_journal_page_last 8074
_journal_paper_doi 10.1021/ic901152y
_journal_volume 48
_journal_year 2009
_chemical_formula_moiety 'C36 H34 Cl0 N2 O4 P Re'
_chemical_formula_sum 'C36 H34 Cl0 N2 O4 P Re'
_chemical_formula_weight 775.82
_chemical_name_common '[ReO(HL2)].THF'
_chemical_name_systematic
;
(2-methylamino)phenolato)(2-methylimino)phenolato)(phenyl)
phosphine)oxorhenium(V)
;
_space_group_IT_number 15
_symmetry_cell_setting monoclinic
_symmetry_space_group_name_Hall '-C 2yc'
_symmetry_space_group_name_H-M 'C 1 2/c 1'
_atom_sites_solution_hydrogens geom
_atom_sites_solution_primary direct
_atom_sites_solution_secondary difmap
_audit_creation_method SHELXL-97
_cell_angle_alpha 90.00
_cell_angle_beta 90.42(1)
_cell_angle_gamma 90.00
_cell_formula_units_Z 8
_cell_length_a 28.044(2)
_cell_length_b 12.945(1)
_cell_length_c 16.749(2)
_cell_measurement_reflns_used 7690
_cell_measurement_temperature 200(2)
_cell_measurement_theta_max 27.97
_cell_measurement_theta_min 1.90
_cell_volume 6080.2(10)
_computing_cell_refinement 'STOE X-AREA'
_computing_data_collection 'STOE X-AREA'
_computing_data_reduction 'STOE X-RED'
_computing_molecular_graphics Ortep3
_computing_structure_refinement 'SHELXL-97 (Sheldrick, 1997)'
_computing_structure_solution 'SHELXS-97 (Sheldrick, 1997)'
_diffrn_ambient_temperature 200(2)
_diffrn_detector_area_resol_mean 6.67
_diffrn_measured_fraction_theta_full 0.989
_diffrn_measured_fraction_theta_max 0.989
_diffrn_measurement_device_type 'STOE IPDS 2T'
_diffrn_measurement_method 'Rotation method'
_diffrn_radiation_monochromator graphite
_diffrn_radiation_source 'fine-focus sealed tube'
_diffrn_radiation_type MoK\a
_diffrn_radiation_wavelength 0.71073
_diffrn_reflns_av_R_equivalents 0.1528
_diffrn_reflns_av_sigmaI/netI 0.1498
_diffrn_reflns_limit_h_max 33
_diffrn_reflns_limit_h_min -32
_diffrn_reflns_limit_k_max 15
_diffrn_reflns_limit_k_min -15
_diffrn_reflns_limit_l_max 19
_diffrn_reflns_limit_l_min -19
_diffrn_reflns_number 19319
_diffrn_reflns_theta_full 25.00
_diffrn_reflns_theta_max 25.00
_diffrn_reflns_theta_min 2.43
_diffrn_standards_decay_% 0.1
_exptl_absorpt_coefficient_mu 4.094
_exptl_absorpt_correction_T_max 0.7833
_exptl_absorpt_correction_T_min 0.4986
_exptl_absorpt_correction_type integration
_exptl_absorpt_process_details X-red32
_exptl_crystal_colour yellow-brown
_exptl_crystal_density_diffrn 1.695
_exptl_crystal_density_method 'not measured'
_exptl_crystal_description plate
_exptl_crystal_F_000 3088
_exptl_crystal_size_max 0.200
_exptl_crystal_size_mid 0.150
_exptl_crystal_size_min 0.050
_refine_diff_density_max 1.061
_refine_diff_density_min -1.687
_refine_diff_density_rms 0.168
_refine_ls_extinction_method none
_refine_ls_goodness_of_fit_ref 0.907
_refine_ls_hydrogen_treatment constr
_refine_ls_matrix_type full
_refine_ls_number_parameters 387
_refine_ls_number_reflns 5301
_refine_ls_number_restraints 0
_refine_ls_restrained_S_all 0.907
_refine_ls_R_factor_all 0.1092
_refine_ls_R_factor_gt 0.0550
_refine_ls_shift/su_max 0.001
_refine_ls_shift/su_mean 0.000
_refine_ls_structure_factor_coef Fsqd
_refine_ls_weighting_details 'calc w=1/[\s^2^(Fo^2^)+(0.0391P)^2^+0.0000P] where P=(Fo^2^+2Fc^2^)/3'
_refine_ls_weighting_scheme calc
_refine_ls_wR_factor_gt 0.0983
_refine_ls_wR_factor_ref 0.1128
_reflns_number_gt 3239
_reflns_number_total 5301
_reflns_threshold_expression >2sigma(I)
_cod_data_source_file ic901152y_si_002_1.cif
_cod_data_source_block reoHL2
_cod_depositor_comments
;
The following automatic conversions were performed:
'_symmetry_cell_setting' value 'Monoclinic' changed to 'monoclinic'
according to '/home/saulius/struct/CIF-dictionaries/cif_core.dic'
dictionary named 'cif_core.dic' version 2.4.1 from 2010-06-29.

Automatic conversion script
Id: cif_fix_enum 1527 2010-12-29 10:47:43Z saulius 
;
_cod_original_cell_volume 6080.0(8)
_cod_database_code 4303103

loop_
_symmetry_equiv_pos_as_xyz
'x, y, z'
'-x, y, -z+1/2'
'x+1/2, y+1/2, z'
'-x+1/2, y+1/2, -z+1/2'
'-x, -y, -z'
'x, -y, z-1/2'
'-x+1/2, -y+1/2, -z'
'x+1/2, -y+1/2, z-1/2'

loop_
_atom_site_label
_atom_site_type_symbol
_atom_site_fract_x
_atom_site_fract_y
_atom_site_fract_z
_atom_site_U_iso_or_equiv
_atom_site_adp_type
_atom_site_occupancy
_atom_site_symmetry_multiplicity
_atom_site_calc_flag
_atom_site_refinement_flags
_atom_site_disorder_assembly
_atom_site_disorder_group
Re Re 0.334238(15) 0.73508(3) 0.93610(3) 0.03073(13) Uani 1 1 d . . .
O10 O 0.3115(3) 0.8534(5) 0.9176(5) 0.0377(18) Uani 1 1 d . . .
P P 0.37362(10) 0.70891(17) 0.81101(17) 0.0292(6) Uani 1 1 d . . .
C1 C 0.3392(4) 0.6417(7) 0.7341(6) 0.031(2) Uiso 1 1 d . . .
C2 C 0.3620(4) 0.5969(7) 0.6695(7) 0.039(3) Uani 1 1 d . . .
H2 H 0.3949 0.6029 0.6650 0.047 Uiso 1 1 calc R . .
C3 C 0.3366(5) 0.5436(8) 0.6117(7) 0.047(3) Uani 1 1 d . . .
H3 H 0.3523 0.5145 0.5685 0.056 Uiso 1 1 calc R . .
C4 C 0.2878(5) 0.5337(8) 0.6184(8) 0.047(3) Uani 1 1 d . . .
H4 H 0.2706 0.4949 0.5813 0.057 Uiso 1 1 calc R . .
C5 C 0.2644(4) 0.5822(8) 0.6811(7) 0.038(3) Uani 1 1 d . . .
H5 H 0.2314 0.5773 0.6841 0.045 Uiso 1 1 calc R . .
C6 C 0.2892(4) 0.6384(8) 0.7399(7) 0.038(3) Uani 1 1 d . . .
C7 C 0.2591(4) 0.6997(8) 0.7999(7) 0.039(3) Uani 1 1 d . . .
H7A H 0.2664 0.7725 0.7933 0.047 Uiso 1 1 calc R . .
H7B H 0.2258 0.6904 0.7858 0.047 Uiso 1 1 calc R . .
N1 N 0.2649(3) 0.6743(6) 0.8842(5) 0.031(2) Uani 1 1 d . . .
H1 H 0.2404 0.7031 0.9116 0.037 Uiso 1 1 calc R . .
C11 C 0.2630(4) 0.5633(7) 0.8950(7) 0.036(3) Uani 1 1 d . . .
C12 C 0.2224(5) 0.5053(9) 0.8836(8) 0.051(3) Uani 1 1 d . . .
H12 H 0.1933 0.5376 0.8739 0.061 Uiso 1 1 calc R . .
C13 C 0.2250(5) 0.3991(9) 0.8866(8) 0.054(4) Uani 1 1 d . . .
H13 H 0.1979 0.3595 0.8772 0.064 Uiso 1 1 calc R . .
C14 C 0.2674(5) 0.3519(9) 0.9034(8) 0.052(3) Uani 1 1 d . . .
H14 H 0.2686 0.2802 0.9057 0.062 Uiso 1 1 calc R . .
C15 C 0.3088(4) 0.4088(7) 0.9173(7) 0.042(3) Uani 1 1 d . . .
H15 H 0.3377 0.3760 0.9279 0.050 Uiso 1 1 calc R . .
C16 C 0.3058(4) 0.5163(8) 0.9147(7) 0.039(3) Uani 1 1 d . . .
O1 O 0.3437(2) 0.5793(5) 0.9323(5) 0.0341(17) Uani 1 1 d . . .
C21 C 0.4251(4) 0.6337(7) 0.8406(6) 0.031(2) Uani 1 1 d . . .
C22 C 0.4357(4) 0.5342(7) 0.8101(7) 0.037(3) Uani 1 1 d . . .
H22 H 0.4165 0.5053 0.7705 0.044 Uiso 1 1 calc R . .
C23 C 0.4745(4) 0.4803(8) 0.8392(8) 0.045(3) Uani 1 1 d . . .
H23 H 0.4808 0.4143 0.8200 0.053 Uiso 1 1 calc R . .
C24 C 0.5044(5) 0.5234(8) 0.8967(8) 0.051(3) Uani 1 1 d . . .
H24 H 0.5312 0.4873 0.9145 0.061 Uiso 1 1 calc R . .
C25 C 0.4945(4) 0.6185(8) 0.9272(7) 0.036(3) Uani 1 1 d . . .
H25 H 0.5150 0.6473 0.9651 0.044 Uiso 1 1 calc R . .
C26 C 0.4541(4) 0.6739(7) 0.9025(7) 0.035(3) Uani 1 1 d . . .
C27 C 0.4414(4) 0.7717(8) 0.9447(6) 0.036(2) Uani 1 1 d . . .
H27A H 0.4664 0.7897 0.9824 0.044 Uiso 1 1 calc R . .
H27B H 0.4383 0.8275 0.9063 0.044 Uiso 1 1 calc R . .
N2 N 0.3955(3) 0.7583(6) 0.9879(5) 0.0346(19) Uani 1 1 d . . .
C31 C 0.3970(3) 0.7432(7) 1.0704(6) 0.030(2) Uani 1 1 d . . .
C32 C 0.4363(4) 0.7502(7) 1.1242(6) 0.039(2) Uani 1 1 d . . .
H32 H 0.4661 0.7677 1.1046 0.046 Uiso 1 1 calc R . .
C33 C 0.4313(4) 0.7322(8) 1.2028(7) 0.044(3) Uani 1 1 d . . .
H33 H 0.4575 0.7404 1.2366 0.053 Uiso 1 1 calc R . .
C34 C 0.3887(4) 0.7023(7) 1.2342(7) 0.042(3) Uani 1 1 d . . .
H34 H 0.3862 0.6887 1.2885 0.050 Uiso 1 1 calc R . .
C35 C 0.3490(4) 0.6921(7) 1.1842(6) 0.036(3) Uani 1 1 d . . .
H35 H 0.3201 0.6700 1.2047 0.044 Uiso 1 1 calc R . .
C36 C 0.3531(4) 0.7152(7) 1.1038(6) 0.032(2) Uani 1 1 d . . .
O2 O 0.3156(3) 0.7074(5) 1.0501(4) 0.0333(17) Uiso 1 1 d . . .
C41 C 0.3987(4) 0.8193(7) 0.7597(7) 0.033(2) Uani 1 1 d . . .
C42 C 0.3766(4) 0.9165(7) 0.7628(7) 0.041(3) Uani 1 1 d . . .
H42 H 0.3488 0.9250 0.7921 0.050 Uiso 1 1 calc R . .
C43 C 0.3958(5) 0.9990(8) 0.7229(8) 0.050(3) Uani 1 1 d . . .
H43 H 0.3816 1.0636 0.7271 0.060 Uiso 1 1 calc R . .
C44 C 0.4363(6) 0.9874(9) 0.6762(9) 0.061(4) Uani 1 1 d . . .
H44 H 0.4487 1.0432 0.6483 0.073 Uiso 1 1 calc R . .
C45 C 0.4580(5) 0.8902(9) 0.6721(9) 0.062(4) Uani 1 1 d . . .
H45 H 0.4852 0.8816 0.6412 0.075 Uiso 1 1 calc R . .
C46 C 0.4400(5) 0.8083(8) 0.7127(9) 0.052(3) Uani 1 1 d . . .
H46 H 0.4550 0.7444 0.7095 0.063 Uiso 1 1 calc R . .
O3 O 0.0562(5) 0.4425(9) 0.0548(10) 0.114(5) Uani 1 1 d . . .
C01 C 0.0483(4) 0.3386(9) 0.0418(9) 0.052(3) Uani 1 1 d . . .
H01A H 0.0283 0.3310 -0.0054 0.063 Uiso 1 1 calc R . .
H01B H 0.0306 0.3111 0.0867 0.063 Uiso 1 1 calc R . .
C02 C 0.0893(7) 0.2793(11) 0.0317(14) 0.101(6) Uani 1 1 d . . .
H02A H 0.0926 0.2590 -0.0237 0.121 Uiso 1 1 calc R . .
H02B H 0.0879 0.2175 0.0644 0.121 Uiso 1 1 calc R . .
C03 C 0.1316(5) 0.3487(9) 0.0581(12) 0.082(5) Uani 1 1 d . . .
H03A H 0.1379 0.3441 0.1150 0.099 Uiso 1 1 calc R . .
H03B H 0.1605 0.3333 0.0288 0.099 Uiso 1 1 calc R . .
C04 C 0.1105(5) 0.4517(10) 0.0346(11) 0.074(5) Uani 1 1 d . . .
H04A H 0.1150 0.4647 -0.0219 0.088 Uiso 1 1 calc R . .
H04B H 0.1253 0.5072 0.0648 0.088 Uiso 1 1 calc R . .

loop_
_atom_site_aniso_label
_atom_site_aniso_U_11
_atom_site_aniso_U_22
_atom_site_aniso_U_33
_atom_site_aniso_U_23
_atom_site_aniso_U_13
_atom_site_aniso_U_12
Re 0.02522(19) 0.03128(19) 0.0358(2) -0.0050(2) 0.00557(14) 0.0002(2)
O10 0.033(4) 0.024(3) 0.056(5) -0.004(3) 0.004(4) 0.006(3)
P 0.0275(14) 0.0289(13) 0.0312(15) -0.0027(10) 0.0068(12) 0.0024(10)
C2 0.046(7) 0.041(6) 0.031(7) -0.005(5) -0.001(6) 0.008(5)
C3 0.060(9) 0.046(6) 0.035(7) -0.012(5) 0.004(6) 0.010(6)
C4 0.050(9) 0.048(7) 0.043(9) 0.001(6) -0.004(7) 0.000(6)
C5 0.034(6) 0.048(6) 0.032(7) -0.002(5) 0.008(5) 0.001(5)
C6 0.034(6) 0.040(6) 0.039(7) -0.001(5) -0.002(5) -0.001(5)
C7 0.029(6) 0.041(6) 0.047(8) -0.005(5) -0.008(6) 0.003(5)
N1 0.013(4) 0.045(5) 0.035(6) -0.007(4) 0.009(4) 0.001(4)
C11 0.027(6) 0.038(6) 0.043(7) -0.007(5) 0.006(5) -0.009(5)
C12 0.045(8) 0.060(8) 0.048(9) 0.000(6) 0.007(7) -0.014(6)
C13 0.057(9) 0.055(7) 0.049(9) -0.003(6) -0.003(7) -0.025(7)
C14 0.068(10) 0.039(6) 0.049(8) 0.004(6) 0.008(7) -0.014(6)
C15 0.042(7) 0.032(5) 0.051(8) -0.010(5) -0.001(6) -0.002(5)
C16 0.032(6) 0.046(6) 0.038(7) -0.004(5) 0.004(5) -0.006(5)
O1 0.022(4) 0.047(4) 0.034(4) -0.006(3) 0.011(4) -0.008(3)
C21 0.029(6) 0.034(5) 0.030(6) -0.004(4) 0.013(5) -0.001(4)
C22 0.047(7) 0.035(5) 0.029(6) -0.001(4) 0.009(6) 0.008(5)
C23 0.044(7) 0.037(6) 0.052(8) -0.006(5) 0.007(6) 0.009(5)
C24 0.042(7) 0.043(6) 0.069(10) 0.018(6) 0.005(7) 0.008(5)
C25 0.038(7) 0.043(6) 0.029(6) 0.009(5) -0.001(5) 0.005(5)
C26 0.033(6) 0.037(6) 0.035(7) 0.000(5) 0.008(5) 0.000(5)
C27 0.031(5) 0.039(5) 0.040(6) -0.002(5) 0.009(5) -0.001(5)
N2 0.038(5) 0.033(4) 0.034(5) -0.006(4) 0.019(4) 0.005(4)
C31 0.031(5) 0.019(5) 0.041(6) -0.002(4) 0.010(4) 0.001(4)
C32 0.032(5) 0.036(6) 0.048(7) -0.014(5) -0.004(5) -0.002(5)
C33 0.046(7) 0.048(6) 0.039(7) -0.004(6) -0.003(5) 0.006(6)
C34 0.048(7) 0.039(6) 0.038(7) -0.001(5) 0.001(6) 0.015(5)
C35 0.043(7) 0.039(5) 0.028(6) -0.007(4) 0.008(5) 0.011(5)
C36 0.030(5) 0.029(5) 0.037(6) -0.014(4) 0.004(5) 0.004(4)
C41 0.034(6) 0.033(5) 0.031(6) -0.007(4) 0.002(5) 0.004(5)
C42 0.035(7) 0.038(6) 0.052(8) 0.000(5) 0.006(6) 0.005(5)
C43 0.052(8) 0.031(6) 0.066(9) 0.006(6) 0.000(7) 0.000(5)
C44 0.073(10) 0.035(6) 0.073(10) 0.023(6) 0.007(8) -0.002(6)
C45 0.051(9) 0.052(7) 0.084(11) 0.014(7) 0.034(8) 0.007(6)
C46 0.044(8) 0.034(5) 0.079(10) 0.010(6) 0.021(7) 0.006(5)
O3 0.080(9) 0.100(8) 0.162(14) -0.041(9) 0.015(9) 0.001(7)
C01 0.023(6) 0.057(7) 0.077(10) -0.005(7) 0.006(6) -0.017(6)
C02 0.095(13) 0.056(8) 0.152(18) 0.004(11) -0.016(13) -0.009(9)
C03 0.048(9) 0.053(8) 0.145(17) 0.024(9) 0.014(10) 0.011(7)
C04 0.049(9) 0.071(9) 0.101(13) 0.000(8) -0.005(9) -0.023(7)

loop_
_atom_type_symbol
_atom_type_description
_atom_type_scat_dispersion_real
_atom_type_scat_dispersion_imag
_atom_type_scat_source
C C 0.0033 0.0016 'International Tables Vol C Tables 4.2.6.8 and 6.1.1.4'
H H 0.0000 0.0000 'International Tables Vol C Tables 4.2.6.8 and 6.1.1.4'
N N 0.0061 0.0033 'International Tables Vol C Tables 4.2.6.8 and 6.1.1.4'
O O 0.0106 0.0060 'International Tables Vol C Tables 4.2.6.8 and 6.1.1.4'
P P 0.1023 0.0942 'International Tables Vol C Tables 4.2.6.8 and 6.1.1.4'
Re Re -1.0185 7.2310 'International Tables Vol C Tables 4.2.6.8 and 6.1.1.4'
Cl Cl 0.1484 0.1585 'International Tables Vol C Tables 4.2.6.8 and 6.1.1.4'

loop_
_geom_angle_atom_site_label_1
_geom_angle_atom_site_label_2
_geom_angle_atom_site_label_3
_geom_angle
_geom_angle_site_symmetry_1
_geom_angle_site_symmetry_3
_geom_angle_publ_flag
O10 Re N2 105.9(3) . . ?
O10 Re O2 103.6(3) . . ?
N2 Re O2 80.8(3) . . ?
O10 Re O1 160.5(3) . . ?
N2 Re O1 93.0(3) . . ?
O2 Re O1 83.6(3) . . ?
O10 Re N1 85.5(3) . . ?
N2 Re N1 168.3(3) . . ?
O2 Re N1 94.2(3) . . ?
O1 Re N1 75.8(3) . . ?
O10 Re P 98.3(3) . . ?
N2 Re P 90.0(2) . . ?
O2 Re P 157.88(18) . . ?
O1 Re P 76.8(2) . . ?
N1 Re P 90.9(2) . . ?
C21 P C41 104.1(5) . . ?
C21 P C1 110.7(4) . . ?
C41 P C1 104.2(5) . . ?
C21 P Re 102.1(4) . . ?
C41 P Re 119.0(3) . . ?
C1 P Re 116.1(4) . . ?
C2 C1 C6 120.3(10) . . ?
C2 C1 P 120.5(8) . . ?
C6 C1 P 119.2(8) . . ?
C3 C2 C1 121.3(12) . . ?
C4 C3 C2 119.7(12) . . ?
C3 C4 C5 119.5(11) . . ?
C4 C5 C6 121.9(11) . . ?
C5 C6 C1 117.2(11) . . ?
C5 C6 C7 117.0(10) . . ?
C1 C6 C7 125.5(9) . . ?
N1 C7 C6 117.3(8) . . ?
C11 N1 C7 109.9(8) . . ?
C11 N1 Re 109.3(6) . . ?
C7 N1 Re 112.5(6) . . ?
C12 C11 C16 120.6(10) . . ?
C12 C11 N1 123.7(10) . . ?
C16 C11 N1 115.6(9) . . ?
C11 C12 C13 119.7(12) . . ?
C14 C13 C12 120.1(11) . . ?
C13 C14 C15 121.4(10) . . ?
C14 C15 C16 118.2(11) . . ?
O1 C16 C11 117.4(9) . . ?
O1 C16 C15 122.8(10) . . ?
C11 C16 C15 119.8(10) . . ?
C16 O1 Re 119.8(6) . . ?
C26 C21 C22 118.5(9) . . ?
C26 C21 P 117.2(7) . . ?
C22 C21 P 124.1(8) . . ?
C23 C22 C21 120.0(10) . . ?
C22 C23 C24 120.9(10) . . ?
C25 C24 C23 120.0(10) . . ?
C24 C25 C26 121.2(10) . . ?
C25 C26 C21 119.2(9) . . ?
C25 C26 C27 119.3(9) . . ?
C21 C26 C27 121.4(9) . . ?
N2 C27 C26 109.9(8) . . ?
C31 N2 C27 118.5(8) . . ?
C31 N2 Re 116.1(6) . . ?
C27 N2 Re 124.4(6) . . ?
N2 C31 C36 114.3(9) . . ?
N2 C31 C32 129.6(9) . . ?
C36 C31 C32 116.1(9) . . ?
C33 C32 C31 121.7(10) . . ?
C32 C33 C34 121.6(11) . . ?
C33 C34 C35 119.6(11) . . ?
C36 C35 C34 119.5(11) . . ?
O2 C36 C35 123.3(10) . . ?
O2 C36 C31 115.1(9) . . ?
C35 C36 C31 121.5(10) . . ?
C36 O2 Re 113.7(6) . . ?
C42 C41 C46 118.4(10) . . ?
C42 C41 P 121.1(9) . . ?
C46 C41 P 120.5(8) . . ?
C43 C42 C41 120.3(12) . . ?
C42 C43 C44 121.0(11) . . ?
C43 C44 C45 118.8(11) . . ?
C46 C45 C44 120.8(13) . . ?
C45 C46 C41 120.7(11) . . ?
C01 O3 C04 101.3(11) . . ?
O3 C01 C02 115.0(11) . . ?
C01 C02 C03 106.1(12) . . ?
C04 C03 C02 98.0(12) . . ?
C03 C04 O3 104.9(12) . . ?

loop_
_geom_bond_atom_site_label_1
_geom_bond_atom_site_label_2
_geom_bond_distance
_geom_bond_site_symmetry_2
_geom_bond_publ_flag
Re O10 1.687(6) . ?
Re N2 1.943(8) . ?
Re O2 2.016(7) . ?
Re O1 2.035(6) . ?
Re N1 2.264(8) . ?
Re P 2.400(3) . ?
P C21 1.807(10) . ?
P C41 1.812(11) . ?
P C1 1.824(10) . ?
C1 C2 1.387(15) . ?
C1 C6 1.407(15) . ?
C2 C3 1.382(15) . ?
C3 C4 1.381(19) . ?
C4 C5 1.392(18) . ?
C5 C6 1.405(14) . ?
C6 C7 1.539(16) . ?
C7 N1 1.458(14) . ?
N1 C11 1.449(12) . ?
C11 C12 1.376(16) . ?
C11 C16 1.384(15) . ?
C12 C13 1.377(17) . ?
C13 C14 1.362(18) . ?
C14 C15 1.395(16) . ?
C15 C16 1.395(14) . ?
C16 O1 1.368(12) . ?
C21 C26 1.413(15) . ?
C21 C22 1.417(13) . ?
C22 C23 1.379(15) . ?
C23 C24 1.389(17) . ?
C24 C25 1.362(16) . ?
C25 C26 1.402(14) . ?
C26 C27 1.495(14) . ?
C27 N2 1.489(13) . ?
N2 C31 1.396(12) . ?
C31 C36 1.405(14) . ?
C31 C32 1.420(13) . ?
C32 C33 1.346(15) . ?
C33 C34 1.363(17) . ?
C34 C35 1.394(15) . ?
C35 C36 1.385(15) . ?
C36 O2 1.383(11) . ?
C41 C42 1.404(14) . ?
C41 C46 1.412(17) . ?
C42 C43 1.372(16) . ?
C43 C44 1.39(2) . ?
C44 C45 1.400(17) . ?
C45 C46 1.359(17) . ?
O3 C01 1.381(15) . ?
O3 C04 1.57(2) . ?
C01 C02 1.39(2) . ?
C02 C03 1.55(2) . ?
C03 C04 1.509(18) . ?

loop_
_geom_hbond_atom_site_label_D
_geom_hbond_atom_site_label_H
_geom_hbond_atom_site_label_A
_geom_hbond_distance_DH
_geom_hbond_distance_HA
_geom_hbond_distance_DA
_geom_hbond_angle_DHA
_geom_hbond_site_symmetry_A
N1 H1 O2 0.91 2.06 2.948(11) 165.9 7_567
